data_7707132
loop_
_publ_author_name
'Joos, Markus'
'Conrad, Maurice'
'Merkle, Rotraut'
'Schleid, Thomas'
'Maier, Joachim'
'Dinnebier, Robert E.'
'Bette, Sebastian'

_publ_section_title
;
 Synthesis, characterization and thermal behaviour of solid phases in the
 quasi-ternary system Mg(SCN)<sub>2</sub>-H<sub>2</sub>O-THF.
;
_journal_issue 20
_journal_name_full 'Dalton transactions (Cambridge, England : 2003)'
_journal_page_first 6949
_journal_page_last 6961
_journal_paper_doi 10.1039/d1dt00469g
_journal_volume 50
_journal_year 2021
_chemical_formula_moiety '4(C4 H8 O), 2(C N S), Mg'
_chemical_formula_sum 'C18 H32 Mg N2 O4 S2'
_chemical_formula_weight 428.871
_chemical_name_common 'beta 4THF Mg(SCN)'
_chemical_properties_physical Air-sensitive,Moisture-sensitive,Hygroscopic,Deliquescent,Heat-sensitive
_space_group_IT_number 14
_space_group_name_Hall '-P 2yab'
_space_group_name_H-M_alt 'P 1 21/a 1'
_symmetry_cell_setting monoclinic
_symmetry_Int_Tables_number 14
_symmetry_space_group_name_H-M 'P 1 21/a 1'
_audit_creation_method TOPAS
_audit_update_record
;
2021-01-11 deposited with the CCDC.	2021-04-15 downloaded from the CCDC.
;
_cell_angle_alpha 90
_cell_angle_beta 96.5777(14)
_cell_angle_gamma 90
_cell_formula_units_Z 2
_cell_length_a 10.5624(4)
_cell_length_b 15.0999(5)
_cell_length_c 7.8918(2)
_cell_measurement_temperature 433
_cell_volume 1250.39(7)
_diffrn_ambient_temperature 433
_diffrn_detector
; 
 Lynx Eye 1mm  
;
_diffrn_measurement_device_type Bruke-D8-Discovery
_diffrn_radiation_monochromator 'Johannson Ge(111) primary beam monochromator'
_diffrn_radiation_probe x-ray
_diffrn_radiation_type 'Cu K\a'
_diffrn_radiation_wavelength 1.5406
_diffrn_source_type Cu-tube
_exptl_absorpt_process_details
;   
 ?
;
_exptl_crystal_colour white
_exptl_crystal_density_diffrn 1.14
_exptl_crystal_description 'microcrystalline powder'
_pd_calc_method 'Rietveld Refinement'
_pd_instr_location
; 
'Stoe Stadi P, Debye-Scherrer mode, MPI-FKF, Stuttgart, Germany'
;
_pd_meas_2theta_range_inc 0.015
_pd_meas_2theta_range_max 90.0
_pd_meas_2theta_range_min 5.0
_pd_meas_scan_method step
_pd_proc_2theta_range_inc 0.015
_pd_proc_2theta_range_max 80.0
_pd_proc_2theta_range_min 9.0
_pd_proc_info_data_reduction binning
_pd_proc_info_excluded_regions
;
 ?
;
_pd_proc_ls_background_function
;   
'Chebyshev polynomial'
;
_pd_proc_ls_peak_cutoff 0.00100
_pd_proc_ls_profile_function
;
 Fundamental parameters
;
_pd_proc_ls_prof_R_factor 0.0532
_pd_proc_ls_prof_wR_expected 0.0036
_pd_proc_ls_prof_wR_factor 0.0641
_pd_spec_mounting
; 
'0.5 mm glass capillary'
;
_pd_spec_mount_mode transmission
_pd_spec_shape cylinder
_refine_ls_number_parameters 78
_refine_ls_R_Fsqd_factor 0.0359
_cod_data_source_file d1dt00469g2.cif
_cod_data_source_block beta-MgSCN2-4THF
_cod_depositor_comments
;
The following automatic conversions were performed:

data item '_diffrn_radiation_probe' value 'X-ray' was changed to
'x-ray' in accordance with the
/home/data/users/saulius/crontab/automatic-downloads/rss-feeds/RSC/lib/dictionaries/cif_core.dic
dictionary named 'cif_core.dic' version 2.4.2 last updated on
2011-04-26.

Automatic conversion script
Id: cif_fix_values 7556 2019-12-06 15:28:31Z antanas 

 Adding full bibliography for 7707128--7707132.cif.
;
_cod_original_cell_volume 1250.37(7)
_cod_original_sg_symbol_H-M P21/a
_cod_database_code 7707132

loop_
_symmetry_equiv_pos_as_xyz
'x, y, z '
'-x+1/2, y+1/2, -z '
'-x, -y, -z '
'x+1/2, -y+1/2, z '

loop_
_atom_site_label
_atom_site_type_symbol
_atom_site_symmetry_multiplicity
_atom_site_Wyckoff_symbol
_atom_site_fract_x
_atom_site_fract_y
_atom_site_fract_z
_atom_site_occupancy
_atom_site_B_iso_or_equiv
Mg1 Mg+2 2 a 0.5 0.5 0 1 3.0(5)
C1 C 4 e 0.1676(19) 0.9030(12) 0.768(2) 1 3.0(3)
N1 N 4 e 0.0954(14) 0.9417(9) 0.8386(19) 1 3.0(3)
S1 S 4 e 0.271(2) 0.8479(15) 0.668(3) 1 3.0(3)
O11a O 4 e 0.4863(16) 0.6204(8) 0.150(2) 0.43(4) 3.0(3)
C11a C 4 e 0.568(7) 0.690(3) 0.092(9) 0.43(4) 3.0(3)
C12a C 4 e 0.402(4) 0.662(4) 0.263(6) 0.43(4) 3.0(3)
C13a C 4 e 0.422(11) 0.759(3) 0.251(14) 0.43(4) 3.0(3)
C14a C 4 e 0.535(13) 0.773(3) 0.179(16) 0.43(4) 3.0(3)
O11b O 4 e 0.4863(16) 0.6204(8) 0.150(2) 0.57(4) 3.0(3)
C11b C 4 e 0.482(12) 0.6997(19) 0.042(5) 0.57(4) 3.0(3)
C12b C 4 e 0.489(4) 0.649(4) 0.327(3) 0.57(4) 3.0(3)
C13b C 4 e 0.466(14) 0.747(4) 0.322(11) 0.57(4) 3.0(3)
C14b C 4 e 0.49(2) 0.777(2) 0.161(10) 0.57(4) 3.0(3)
O21a O 4 e 0.6524(14) 0.4724(10) 0.183(2) 0.385(14) 3.0(3)
C21a C 4 e 0.723(4) 0.502(4) 0.343(5) 0.385(14) 3.0(3)
C22a C 4 e 0.741(5) 0.422(3) 0.089(6) 0.385(14) 3.0(3)
C23a C 4 e 0.861(5) 0.411(7) 0.208(12) 0.385(14) 3.0(3)
C24a C 4 e 0.857(4) 0.472(8) 0.341(10) 0.385(14) 3.0(3)
O21b O 4 e 0.6524(14) 0.4724(10) 0.183(2) 0.615(14) 3.0(3)
C21b C 4 e 0.687(4) 0.413(3) 0.327(4) 0.615(14) 3.0(3)
C22b C 4 e 0.770(3) 0.505(3) 0.123(6) 0.615(14) 3.0(3)
C23b C 4 e 0.877(3) 0.453(6) 0.218(12) 0.615(14) 3.0(3)
C24b C 4 e 0.830(4) 0.413(6) 0.357(10) 0.615(14) 3.0(3)

loop_
_geom_angle_atom_site_label_1
_geom_angle_atom_site_label_2
_geom_angle_atom_site_label_3
_geom_angle
_geom_angle_site_symmetry_1
_geom_angle_site_symmetry_2
_geom_angle_site_symmetry_3
Mg1 O11a C11a 110(2) 1_555 1_555 1_555

loop_
_geom_bond_atom_site_label_1
_geom_bond_atom_site_label_2
_geom_bond_distance
_geom_bond_multiplicity
Mg1 O11a 2.183(14) 2
